data_7230490
loop_
_publ_author_name
'Minami, Takaya'
'Sato, Hiroyasu'
'Matsumoto, Shinya'

_publ_section_title
;
 Macroscopic crystalline deformation in an organic dye during reversible
 phase transition caused by alkyl disorder
;
_journal_issue 19
_journal_name_full CrystEngComm
_journal_page_first 2644
_journal_paper_doi 10.1039/C8CE00465J
_journal_volume 20
_journal_year 2018
_chemical_formula_moiety 'C26 H30 N6'
_chemical_formula_sum 'C26 H30 N6'
_chemical_formula_weight 426.56
_chemical_melting_point 551
_chemical_name_common DE2
_chemical_name_systematic 'N, N'-bis [(4-diethylaminophenyl) methylidene] diaminomaleonitrile'
_space_group_crystal_system triclinic
_space_group_IT_number 2
_space_group_name_Hall '-P 1'
_space_group_name_H-M_alt 'P -1'
_symmetry_space_group_name_Hall '-P 1'
_symmetry_space_group_name_H-M 'P -1'
_atom_sites_solution_hydrogens geom
_atom_sites_solution_primary direct
_atom_sites_solution_secondary difmap
_audit_update_record
;
2017-12-13 deposited with the CCDC.
2018-04-16 downloaded from the CCDC.
;
_cell_angle_alpha 100.192(3)
_cell_angle_beta 103.814(4)
_cell_angle_gamma 90.080(3)
_cell_formula_units_Z 3
_cell_length_a 9.1533(4)
_cell_length_b 11.0888(4)
_cell_length_c 18.0746(7)
_cell_measurement_reflns_used 2678
_cell_measurement_temperature 143
_cell_measurement_theta_max 30.13
_cell_measurement_theta_min 1.88
_cell_volume 1751.55(13)
_computing_cell_refinement 'CrysAlisPro 1.171.38.43 (Rigaku OD, 2015)'
_computing_data_collection 'CrysAlisPro 1.171.38.43 (Rigaku OD, 2015)'
_computing_data_reduction 'CrysAlisPro 1.171.38.43 (Rigaku OD, 2015)'
_computing_molecular_graphics 'CrystalStructure 4.2.5'
_computing_publication_material 'CrystalStructure 4.2.5 (Rigaku, 2017)'
_computing_structure_refinement 'SHELXL Version 2014/7 (Sheldrick, 2008)'
_computing_structure_solution 'SHELXT Version 2014/5 (Sheldrick, 2014)'
_diffrn_ambient_temperature 143
_diffrn_detector_area_resol_mean 14.629
_diffrn_measured_fraction_theta_full 0.983
_diffrn_measured_fraction_theta_max 0.983
_diffrn_measurement_device_type 'Rigaku Mercury70'
_diffrn_measurement_method \w
_diffrn_radiation_type 'Mo K\a'
_diffrn_radiation_wavelength 0.71075
_diffrn_reflns_av_R_equivalents 0.0324
_diffrn_reflns_Laue_measured_fraction_full 0.983
_diffrn_reflns_Laue_measured_fraction_max 0.983
_diffrn_reflns_limit_h_max 10
_diffrn_reflns_limit_h_min -10
_diffrn_reflns_limit_k_max 13
_diffrn_reflns_limit_k_min -13
_diffrn_reflns_limit_l_max 21
_diffrn_reflns_limit_l_min -13
_diffrn_reflns_number 11335
_diffrn_reflns_point_group_measured_fraction_full 0.983
_diffrn_reflns_point_group_measured_fraction_max 0.983
_diffrn_reflns_theta_full 24.998
_diffrn_reflns_theta_max 24.998
_diffrn_reflns_theta_min 2.019
_diffrn_standards_number 0
_exptl_absorpt_coefficient_mu 0.075
_exptl_absorpt_correction_T_max 0.992
_exptl_absorpt_correction_T_min 0.830
_exptl_absorpt_correction_type multi-scan
_exptl_absorpt_process_details
;
CrysAlisPro 1.171.38.43 (Rigaku Oxford Diffraction, 2015)
Empirical absorption correction using spherical harmonics,
 implemented in SCALE3 ABSPACK scaling algorithm.
;
_exptl_crystal_colour violet
_exptl_crystal_density_diffrn 1.213
_exptl_crystal_density_method 'not measured'
_exptl_crystal_description block
_exptl_crystal_F_000 684.00
_exptl_crystal_recrystallization_method 'Re-crystallisation from solvent: Chloroform/diethyl ether'
_exptl_crystal_size_max 0.481
_exptl_crystal_size_mid 0.154
_exptl_crystal_size_min 0.104
_refine_diff_density_max 0.68
_refine_diff_density_min -0.53
_refine_ls_extinction_method none
_refine_ls_goodness_of_fit_ref 1.026
_refine_ls_hydrogen_treatment constr
_refine_ls_number_parameters 433
_refine_ls_number_reflns 6055
_refine_ls_number_restraints 3
_refine_ls_R_factor_all 0.1228
_refine_ls_R_factor_gt 0.0684
_refine_ls_shift/su_max 0.000
_refine_ls_structure_factor_coef Fsqd
_refine_ls_weighting_details 'w = 1/[\s^2^(Fo^2^)+(0.0809P)^2^+0.5680P] where P=(Fo^2^+2Fc^2^)/3'
_refine_ls_weighting_scheme calc
_refine_ls_wR_factor_gt 0.1530
_refine_ls_wR_factor_ref 0.1855
_reflns_Friedel_coverage 0.000
_reflns_number_gt 3665
_reflns_number_total 6055
_reflns_threshold_expression F^2^>2.0\s(F^2^)
_cod_data_source_file c8ce00465j9.cif
_cod_data_source_block DE2_143K
_cod_depositor_comments 'Adding full bibliography for 7230490--7230496.cif.'
_cod_database_code 7230490

loop_
_space_group_symop_id
_space_group_symop_operation_xyz
1 +X,+Y,+Z
2 -X,-Y,-Z

loop_
_atom_site_label
_atom_site_type_symbol
_atom_site_fract_x
_atom_site_fract_y
_atom_site_fract_z
_atom_site_U_iso_or_equiv
_atom_site_adp_type
_atom_site_occupancy
_atom_site_site_symmetry_order
_atom_site_calc_flag
_atom_site_refinement_flags_posn
_atom_site_refinement_flags_adp
N1 N -0.2355(3) 0.4857(3) 0.08883(16) 0.0503(8) Uani 1 1 d . .
N2 N 0.1446(3) 0.4855(2) 0.08663(13) 0.0365(7) Uani 1 1 d . .
N3 N 0.7198(3) 0.4096(2) 0.35484(14) 0.0402(7) Uani 1 1 d . U
N4 N 0.0885(3) 0.2190(2) 0.46132(15) 0.0399(7) Uani 1 1 d . .
N5 N 0.4516(2) 0.1497(2) 0.44396(13) 0.0272(6) Uani 1 1 d . .
N6 N 1.0465(3) 0.1573(2) 0.71945(13) 0.0317(6) Uani 1 1 d . .
N7 N 0.5063(3) 0.0834(3) 0.25391(16) 0.0496(8) Uani 1 1 d . .
N8 N 0.1439(3) 0.1457(2) 0.27278(13) 0.0311(6) Uani 1 1 d . .
N9 N -0.4283(3) 0.1784(3) -0.00933(16) 0.0661(10) Uani 1 1 d . U
C1 C -0.1329(4) 0.4866(3) 0.06271(16) 0.0368(8) Uani 1 1 d . .
C2 C 0.0052(3) 0.4916(3) 0.03726(16) 0.0350(8) Uani 1 1 d . .
C3 C 0.1554(3) 0.4633(3) 0.15632(16) 0.0347(8) Uani 1 1 d . .
H3 H 0.0664 0.4515 0.1730 0.042 Uiso 1 1 calc R U
C4 C 0.2997(3) 0.4566(3) 0.20811(15) 0.0313(7) Uani 1 1 d . .
C5 C 0.3106(3) 0.4266(3) 0.28154(16) 0.0323(7) Uani 1 1 d . .
H5 H 0.2212 0.4141 0.2977 0.039 Uiso 1 1 calc R U
C6 C 0.4485(3) 0.4152(3) 0.33066(16) 0.0292(7) Uani 1 1 d . .
H6 H 0.4517 0.3959 0.3802 0.035 Uiso 1 1 calc R U
C7 C 0.5840(3) 0.4311(3) 0.30950(16) 0.0304(7) Uani 1 1 d . .
C8 C 0.5730(3) 0.4676(3) 0.23660(16) 0.0362(8) Uani 1 1 d . .
H8 H 0.6621 0.4848 0.2214 0.043 Uiso 1 1 calc R U
C9 C 0.4353(3) 0.4780(3) 0.18846(16) 0.0352(8) Uani 1 1 d . .
H9 H 0.4315 0.5006 0.1398 0.042 Uiso 1 1 calc R U
C10 C 0.7303(3) 0.3681(3) 0.42820(17) 0.0389(8) Uani 1 1 d . .
H10A H 0.8253 0.3251 0.4408 0.047 Uiso 1 1 calc R U
H10B H 0.6462 0.3076 0.4210 0.047 Uiso 1 1 calc R U
C11 C 0.7263(4) 0.4675(3) 0.49664(18) 0.0480(9) Uani 1 1 d . .
H11A H 0.7340 0.4307 0.5428 0.058 Uiso 1 1 calc R U
H11B H 0.8110 0.5268 0.5057 0.058 Uiso 1 1 calc R U
H11C H 0.6314 0.5093 0.4858 0.058 Uiso 1 1 calc R U
C12 C 0.8636(3) 0.4320(3) 0.33419(19) 0.0417(8) Uani 1 1 d . U
H12A H 0.8514 0.4024 0.2780 0.050 Uiso 1 1 calc R U
H12B H 0.9429 0.3848 0.3624 0.050 Uiso 1 1 calc R U
C13 C 0.9120(4) 0.5641(3) 0.3534(2) 0.0537(10) Uani 1 1 d . .
H13A H 1.0071 0.5750 0.3389 0.064 Uiso 1 1 calc R U
H13B H 0.8347 0.6111 0.3248 0.064 Uiso 1 1 calc R U
H13C H 0.9262 0.5935 0.4092 0.064 Uiso 1 1 calc R U
C14 C 0.1831(3) 0.1914(3) 0.43065(16) 0.0284(7) Uani 1 1 d . .
C15 C 0.3094(3) 0.1573(2) 0.39750(15) 0.0253(7) Uani 1 1 d . .
C16 C 0.4797(3) 0.1886(3) 0.51803(15) 0.0273(7) Uani 1 1 d . .
H16 H 0.4009 0.2233 0.5396 0.033 Uiso 1 1 calc R U
C17 C 0.6248(3) 0.1816(3) 0.56889(15) 0.0273(7) Uani 1 1 d . .
C18 C 0.6553(3) 0.2369(3) 0.64663(15) 0.0302(7) Uani 1 1 d . .
H18 H 0.5787 0.2803 0.6660 0.036 Uiso 1 1 calc R U
C19 C 0.7939(3) 0.2302(3) 0.69624(16) 0.0311(7) Uani 1 1 d . .
H19 H 0.8115 0.2703 0.7488 0.037 Uiso 1 1 calc R U
C20 C 0.9095(3) 0.1653(3) 0.67067(15) 0.0264(7) Uani 1 1 d . .
C21 C 0.8781(3) 0.1094(3) 0.59135(15) 0.0273(7) Uani 1 1 d . .
H21 H 0.9539 0.0652 0.5718 0.033 Uiso 1 1 calc R U
C22 C 0.7406(3) 0.1179(3) 0.54263(15) 0.0278(7) Uani 1 1 d . .
H22 H 0.7230 0.0798 0.4897 0.033 Uiso 1 1 calc R U
C23 C 1.0909(3) 0.2348(3) 0.79625(15) 0.0342(8) Uani 1 1 d . .
H23A H 1.0444 0.3150 0.7940 0.041 Uiso 1 1 calc R U
H23B H 1.2016 0.2498 0.8104 0.041 Uiso 1 1 calc R U
C24 C 1.0458(4) 0.1796(3) 0.85910(17) 0.0465(9) Uani 1 1 d . .
H24A H 1.0787 0.2358 0.9089 0.056 Uiso 1 1 calc R U
H24B H 0.9361 0.1663 0.8463 0.056 Uiso 1 1 calc R U
H24C H 1.0934 0.1010 0.8627 0.056 Uiso 1 1 calc R U
C25 C 1.1573(3) 0.0721(3) 0.69781(16) 0.0341(8) Uani 1 1 d . .
H25A H 1.1035 -0.0017 0.6627 0.041 Uiso 1 1 calc R U
H25B H 1.2173 0.0458 0.7450 0.041 Uiso 1 1 calc R U
C26 C 1.2632(3) 0.1263(3) 0.65812(17) 0.0382(8) Uani 1 1 d . .
H26A H 1.3344 0.0649 0.6452 0.046 Uiso 1 1 calc R U
H26B H 1.2049 0.1507 0.6106 0.046 Uiso 1 1 calc R U
H26C H 1.3188 0.1982 0.6930 0.046 Uiso 1 1 calc R U
C27 C 0.4124(4) 0.1048(3) 0.28531(16) 0.0340(8) Uani 1 1 d . .
C28 C 0.2854(3) 0.1347(3) 0.31870(15) 0.0285(7) Uani 1 1 d . .
C29 C 0.1251(3) 0.1346(3) 0.19829(16) 0.0357(8) Uani 1 1 d . .
H29 H 0.2096 0.1171 0.1768 0.043 Uiso 1 1 calc R U
C30 C -0.0175(3) 0.1478(3) 0.14725(15) 0.0321(7) Uani 1 1 d . .
C31 C -0.0300(4) 0.1300(3) 0.06698(17) 0.0436(9) Uani 1 1 d . .
H31 H 0.0571 0.1115 0.0479 0.052 Uiso 1 1 calc R U
C32 C -0.1645(4) 0.1385(3) 0.01560(17) 0.0462(9) Uani 1 1 d . .
H32 H -0.1695 0.1239 -0.0384 0.055 Uiso 1 1 calc R U
C33 C -0.2938(3) 0.1682(3) 0.04089(17) 0.0410(8) Uani 1 1 d . .
C34 C -0.2817(4) 0.1858(3) 0.12188(17) 0.0403(8) Uani 1 1 d . .
H34 H -0.3680 0.2063 0.1412 0.048 Uiso 1 1 calc R U
C35 C -0.1482(3) 0.1737(3) 0.17215(16) 0.0319(7) Uani 1 1 d . .
H35 H -0.1443 0.1832 0.2259 0.038 Uiso 1 1 calc R U
C36 C -0.4517(4) 0.1335(4) -0.09374(18) 0.0537(10) Uani 1 1 d . .
H36A H -0.5563 0.0993 -0.1151 0.064 Uiso 1 1 calc R U
H36B H -0.3830 0.0663 -0.1022 0.064 Uiso 1 1 calc R U
C37 C -0.4245(4) 0.2310(4) -0.1362(2) 0.0593(11) Uani 1 1 d . .
H37A H -0.4415 0.1965 -0.1916 0.071 Uiso 1 1 calc R U
H37B H -0.4937 0.2970 -0.1291 0.071 Uiso 1 1 calc R U
H37C H -0.3204 0.2640 -0.1162 0.071 Uiso 1 1 calc R U
C38 C -0.5496(5) 0.2612(4) 0.0187(2) 0.0645(11) Uani 1 1 d . U
H38A H -0.5025 0.3240 0.0645 0.077 Uiso 1 1 calc R U
H38B H -0.6052 0.3028 -0.0229 0.077 Uiso 1 1 calc R U
C39 C -0.6454(6) 0.1800(5) 0.0377(3) 0.118(2) Uani 1 1 d . U
H39A H -0.7256 0.2254 0.0561 0.141 Uiso 1 1 calc R U
H39B H -0.6900 0.1183 -0.0082 0.141 Uiso 1 1 calc R U
H39C H -0.5880 0.1393 0.0787 0.141 Uiso 1 1 calc R U

loop_
_atom_site_aniso_label
_atom_site_aniso_U_11
_atom_site_aniso_U_22
_atom_site_aniso_U_33
_atom_site_aniso_U_23
_atom_site_aniso_U_13
_atom_site_aniso_U_12
N1 0.0455(19) 0.068(2) 0.0374(16) 0.0109(15) 0.0087(14) -0.0102(16)
N2 0.0344(15) 0.0449(16) 0.0265(13) 0.0079(12) -0.0007(11) -0.0062(12)
N3 0.0325(13) 0.0547(18) 0.0335(14) 0.0175(13) 0.0012(11) -0.0020(13)
N4 0.0383(17) 0.0458(17) 0.0329(15) 0.0054(13) 0.0050(13) 0.0071(13)
N5 0.0232(13) 0.0303(14) 0.0263(13) 0.0080(11) 0.0005(10) -0.0011(10)
N6 0.0235(14) 0.0437(16) 0.0251(13) 0.0051(11) 0.0015(11) 0.0042(12)
N7 0.0436(18) 0.070(2) 0.0377(16) 0.0130(15) 0.0113(14) 0.0177(16)
N8 0.0316(14) 0.0329(14) 0.0260(13) 0.0072(11) 0.0001(11) 0.0031(11)
N9 0.0397(18) 0.131(3) 0.0295(15) 0.0286(18) 0.0015(13) 0.0213(17)
C1 0.038(2) 0.046(2) 0.0203(15) 0.0038(14) -0.0032(14) -0.0060(16)
C2 0.0318(17) 0.0439(19) 0.0255(15) 0.0056(14) 0.0002(13) -0.0055(14)
C3 0.0373(18) 0.0383(19) 0.0250(16) 0.0052(14) 0.0011(13) -0.0015(14)
C4 0.0321(17) 0.0350(18) 0.0243(15) 0.0028(13) 0.0041(13) -0.0009(14)
C5 0.0301(17) 0.0386(18) 0.0285(16) 0.0071(14) 0.0066(13) -0.0008(14)
C6 0.0342(18) 0.0320(17) 0.0223(14) 0.0077(13) 0.0066(13) -0.0007(13)
C7 0.0319(17) 0.0332(17) 0.0250(15) 0.0053(13) 0.0053(13) -0.0014(13)
C8 0.0326(18) 0.051(2) 0.0274(16) 0.0095(15) 0.0090(14) -0.0018(15)
C9 0.0412(19) 0.0400(19) 0.0235(15) 0.0073(14) 0.0050(14) -0.0013(15)
C10 0.0283(17) 0.052(2) 0.0377(18) 0.0213(16) 0.0009(14) 0.0055(15)
C11 0.050(2) 0.058(2) 0.0329(18) 0.0128(17) 0.0013(16) -0.0075(18)
C12 0.0350(16) 0.046(2) 0.0434(19) 0.0107(16) 0.0072(14) 0.0058(15)
C13 0.061(2) 0.047(2) 0.052(2) 0.0106(18) 0.0087(18) 0.0034(19)
C14 0.0298(17) 0.0282(17) 0.0245(15) 0.0067(13) -0.0001(14) 0.0019(14)
C15 0.0248(16) 0.0234(15) 0.0260(15) 0.0041(12) 0.0029(12) 0.0007(12)
C16 0.0256(16) 0.0322(17) 0.0244(15) 0.0074(13) 0.0050(12) 0.0013(13)
C17 0.0252(16) 0.0322(17) 0.0261(15) 0.0097(13) 0.0062(12) -0.0016(13)
C18 0.0298(17) 0.0357(18) 0.0253(15) 0.0045(13) 0.0083(13) 0.0022(14)
C19 0.0283(17) 0.0411(18) 0.0206(14) 0.0012(13) 0.0023(12) -0.0043(14)
C20 0.0250(16) 0.0318(17) 0.0222(14) 0.0064(13) 0.0044(12) -0.0022(13)
C21 0.0261(16) 0.0303(16) 0.0254(15) 0.0046(13) 0.0066(12) 0.0008(13)
C22 0.0329(17) 0.0275(16) 0.0198(14) 0.0007(12) 0.0027(13) -0.0020(13)
C23 0.0276(17) 0.046(2) 0.0253(15) 0.0033(14) 0.0007(13) -0.0008(14)
C24 0.052(2) 0.060(2) 0.0256(16) 0.0072(16) 0.0046(15) -0.0040(18)
C25 0.0299(17) 0.0429(19) 0.0272(15) 0.0090(14) 0.0008(13) 0.0067(14)
C26 0.0324(18) 0.048(2) 0.0343(17) 0.0087(15) 0.0084(14) 0.0085(15)
C27 0.0331(19) 0.0422(19) 0.0233(15) 0.0055(14) 0.0007(14) 0.0078(15)
C28 0.0272(16) 0.0315(17) 0.0255(15) 0.0062(13) 0.0033(13) 0.0016(13)
C29 0.0353(18) 0.044(2) 0.0270(16) 0.0051(14) 0.0071(14) 0.0077(15)
C30 0.0362(18) 0.0350(18) 0.0232(15) 0.0043(13) 0.0044(13) 0.0075(14)
C31 0.0314(18) 0.072(3) 0.0272(16) 0.0063(16) 0.0088(14) 0.0192(17)
C32 0.039(2) 0.076(3) 0.0240(16) 0.0097(17) 0.0079(15) 0.0185(18)
C33 0.0339(19) 0.061(2) 0.0273(16) 0.0116(16) 0.0043(14) 0.0160(16)
C34 0.0367(19) 0.058(2) 0.0292(16) 0.0122(16) 0.0096(14) 0.0194(16)
C35 0.0405(19) 0.0357(18) 0.0194(14) 0.0055(13) 0.0068(13) 0.0083(14)
C36 0.043(2) 0.080(3) 0.0336(18) 0.0174(19) -0.0041(16) 0.0019(19)
C37 0.048(2) 0.087(3) 0.043(2) 0.023(2) 0.0044(17) 0.004(2)
C38 0.069(3) 0.077(3) 0.045(2) 0.006(2) 0.0129(19) 0.004(2)
C39 0.092(4) 0.116(5) 0.116(4) 0.052(4) -0.054(3) -0.039(3)

loop_
_atom_type_symbol
_atom_type_description
_atom_type_scat_dispersion_real
_atom_type_scat_dispersion_imag
_atom_type_scat_source
C C 0.0033 0.0016
;
International Tables for Crystallography
(Vol. C, Tables 4.2.6.8 and 6.1.1.4)
;
H H 0.0000 0.0000
;
International Tables for Crystallography
(Vol. C, Table 6.1.1.4)
;
N N 0.0061 0.0033
;
International Tables for Crystallography
(Vol. C, Tables 4.2.6.8 and 6.1.1.4)
;

loop_
_geom_angle_atom_site_label_1
_geom_angle_atom_site_label_2
_geom_angle_atom_site_label_3
_geom_angle
_geom_angle_site_symmetry_1
C3 N2 C2 120.5(3) .
C7 N3 C10 121.0(3) .
C7 N3 C12 122.1(2) .
C10 N3 C12 116.9(2) .
C16 N5 C15 120.6(3) .
C20 N6 C25 122.1(2) .
C20 N6 C23 121.6(2) .
C25 N6 C23 116.4(2) .
C29 N8 C28 119.6(3) .
C33 N9 C36 121.2(3) .
C33 N9 C38 119.8(3) .
C36 N9 C38 117.8(2) .
N1 C1 C2 174.5(3) .
C2 C2 N2 120.1(4) 2_565
C2 C2 C1 118.0(3) 2_565
N2 C2 C1 121.8(2) .
N2 C3 C4 121.0(3) .
N2 C3 H3 119.5 .
C4 C3 H3 119.5 .
C9 C4 C5 116.8(3) .
C9 C4 C3 122.5(3) .
C5 C4 C3 120.8(3) .
C6 C5 C4 121.3(3) .
C6 C5 H5 119.3 .
C4 C5 H5 119.3 .
C5 C6 C7 121.8(3) .
C5 C6 H6 119.1 .
C7 C6 H6 119.1 .
N3 C7 C6 122.1(2) .
N3 C7 C8 121.1(3) .
C6 C7 C8 116.7(2) .
C9 C8 C7 120.5(3) .
C9 C8 H8 119.7 .
C7 C8 H8 119.7 .
C8 C9 C4 122.6(3) .
C8 C9 H9 118.7 .
C4 C9 H9 118.7 .
N3 C10 C11 115.6(3) .
N3 C10 H10A 108.4 .
C11 C10 H10A 108.4 .
N3 C10 H10B 108.4 .
C11 C10 H10B 108.4 .
H10A C10 H10B 107.4 .
C10 C11 H11A 109.5 .
C10 C11 H11B 109.5 .
H11A C11 H11B 109.5 .
C10 C11 H11C 109.5 .
H11A C11 H11C 109.5 .
H11B C11 H11C 109.5 .
N3 C12 C13 112.0(3) .
N3 C12 H12A 109.2 .
C13 C12 H12A 109.2 .
N3 C12 H12B 109.2 .
C13 C12 H12B 109.2 .
H12A C12 H12B 107.9 .
C12 C13 H13A 109.5 .
C12 C13 H13B 109.5 .
H13A C13 H13B 109.5 .
C12 C13 H13C 109.5 .
H13A C13 H13C 109.5 .
H13B C13 H13C 109.5 .
N4 C14 C15 175.9(3) .
C28 C15 N5 120.5(3) .
C28 C15 C14 118.3(2) .
N5 C15 C14 121.2(2) .
N5 C16 C17 122.8(3) .
N5 C16 H16 118.6 .
C17 C16 H16 118.6 .
C18 C17 C22 117.5(2) .
C18 C17 C16 120.9(3) .
C22 C17 C16 121.6(3) .
C19 C18 C17 121.5(3) .
C19 C18 H18 119.2 .
C17 C18 H18 119.2 .
C18 C19 C20 121.3(3) .
C18 C19 H19 119.4 .
C20 C19 H19 119.4 .
N6 C20 C19 121.7(3) .
N6 C20 C21 121.3(3) .
C19 C20 C21 117.0(2) .
C22 C21 C20 121.1(3) .
C22 C21 H21 119.5 .
C20 C21 H21 119.5 .
C21 C22 C17 121.6(3) .
C21 C22 H22 119.2 .
C17 C22 H22 119.2 .
N6 C23 C24 113.6(3) .
N6 C23 H23A 108.8 .
C24 C23 H23A 108.8 .
N6 C23 H23B 108.8 .
C24 C23 H23B 108.8 .
H23A C23 H23B 107.7 .
C23 C24 H24A 109.5 .
C23 C24 H24B 109.5 .
H24A C24 H24B 109.5 .
C23 C24 H24C 109.5 .
H24A C24 H24C 109.5 .
H24B C24 H24C 109.5 .
N6 C25 C26 113.5(2) .
N6 C25 H25A 108.9 .
C26 C25 H25A 108.9 .
N6 C25 H25B 108.9 .
C26 C25 H25B 108.9 .
H25A C25 H25B 107.7 .
C25 C26 H26A 109.5 .
C25 C26 H26B 109.5 .
H26A C26 H26B 109.5 .
C25 C26 H26C 109.5 .
H26A C26 H26C 109.5 .
H26B C26 H26C 109.5 .
N7 C27 C28 174.8(3) .
C15 C28 N8 120.1(3) .
C15 C28 C27 118.5(2) .
N8 C28 C27 121.3(2) .
N8 C29 C30 122.7(3) .
N8 C29 H29 118.6 .
C30 C29 H29 118.6 .
C35 C30 C31 117.0(3) .
C35 C30 C29 123.6(3) .
C31 C30 C29 119.4(3) .
C32 C31 C30 121.6(3) .
C32 C31 H31 119.2 .
C30 C31 H31 119.2 .
C31 C32 C33 121.2(3) .
C31 C32 H32 119.4 .
C33 C32 H32 119.4 .
N9 C33 C32 122.0(3) .
N9 C33 C34 120.7(3) .
C32 C33 C34 117.3(3) .
C35 C34 C33 120.9(3) .
C35 C34 H34 119.6 .
C33 C34 H34 119.6 .
C34 C35 C30 121.9(3) .
C34 C35 H35 119.0 .
C30 C35 H35 119.0 .
N9 C36 C37 112.9(3) .
N9 C36 H36A 109.0 .
C37 C36 H36A 109.0 .
N9 C36 H36B 109.0 .
C37 C36 H36B 109.0 .
H36A C36 H36B 107.8 .
C36 C37 H37A 109.5 .
C36 C37 H37B 109.5 .
H37A C37 H37B 109.5 .
C36 C37 H37C 109.5 .
H37A C37 H37C 109.5 .
H37B C37 H37C 109.5 .
C39 C38 N9 104.5(4) .
C39 C38 H38A 110.9 .
N9 C38 H38A 110.9 .
C39 C38 H38B 110.9 .
N9 C38 H38B 110.9 .
H38A C38 H38B 108.9 .
C38 C39 H39A 109.5 .
C38 C39 H39B 109.5 .
H39A C39 H39B 109.5 .
C38 C39 H39C 109.5 .
H39A C39 H39C 109.5 .
H39B C39 H39C 109.5 .

loop_
_geom_bond_atom_site_label_1
_geom_bond_atom_site_label_2
_geom_bond_distance
_geom_bond_site_symmetry_2
N1 C1 1.148(4) .
N2 C3 1.307(3) .
N2 C2 1.381(3) .
N3 C7 1.363(3) .
N3 C10 1.461(3) .
N3 C12 1.483(4) .
N4 C14 1.149(4) .
N5 C16 1.295(3) .
N5 C15 1.382(3) .
N6 C20 1.363(3) .
N6 C25 1.461(4) .
N6 C23 1.462(4) .
N7 C27 1.141(4) .
N8 C29 1.299(4) .
N8 C28 1.380(3) .
N9 C33 1.362(4) .
N9 C36 1.482(4) .
N9 C38 1.562(5) .
C1 C2 1.449(5) .
C2 C2 1.373(5) 2_565
C3 C4 1.435(4) .
C3 H3 0.9500 .
C4 C9 1.401(4) .
C4 C5 1.405(4) .
C5 C6 1.379(4) .
C5 H5 0.9500 .
C6 C7 1.402(4) .
C6 H6 0.9500 .
C7 C8 1.427(4) .
C8 C9 1.368(4) .
C8 H8 0.9500 .
C9 H9 0.9500 .
C10 C11 1.512(5) .
C10 H10A 0.9900 .
C10 H10B 0.9900 .
C11 H11A 0.9800 .
C11 H11B 0.9800 .
C11 H11C 0.9800 .
C12 C13 1.486(5) .
C12 H12A 0.9900 .
C12 H12B 0.9900 .
C13 H13A 0.9800 .
C13 H13B 0.9800 .
C13 H13C 0.9800 .
C14 C15 1.446(4) .
C15 C28 1.365(4) .
C16 C17 1.434(4) .
C16 H16 0.9500 .
C17 C18 1.391(4) .
C17 C22 1.404(4) .
C18 C19 1.379(4) .
C18 H18 0.9500 .
C19 C20 1.403(4) .
C19 H19 0.9500 .
C20 C21 1.418(4) .
C21 C22 1.367(4) .
C21 H21 0.9500 .
C22 H22 0.9500 .
C23 C24 1.518(4) .
C23 H23A 0.9900 .
C23 H23B 0.9900 .
C24 H24A 0.9800 .
C24 H24B 0.9800 .
C24 H24C 0.9800 .
C25 C26 1.516(4) .
C25 H25A 0.9900 .
C25 H25B 0.9900 .
C26 H26A 0.9800 .
C26 H26B 0.9800 .
C26 H26C 0.9800 .
C27 C28 1.446(4) .
C29 C30 1.431(4) .
C29 H29 0.9500 .
C30 C35 1.389(4) .
C30 C31 1.406(4) .
C31 C32 1.369(4) .
C31 H31 0.9500 .
C32 C33 1.387(4) .
C32 H32 0.9500 .
C33 C34 1.420(4) .
C34 C35 1.360(4) .
C34 H34 0.9500 .
C35 H35 0.9500 .
C36 C37 1.486(5) .
C36 H36A 0.9900 .
C36 H36B 0.9900 .
C37 H37A 0.9800 .
C37 H37B 0.9800 .
C37 H37C 0.9800 .
C38 C39 1.396(6) .
C38 H38A 0.9900 .
C38 H38B 0.9900 .
C39 H39A 0.9800 .
C39 H39B 0.9800 .
C39 H39C 0.9800 .

loop_
_geom_torsion_atom_site_label_1
_geom_torsion_atom_site_label_2
_geom_torsion_atom_site_label_3
_geom_torsion_atom_site_label_4
_geom_torsion
_geom_torsion_site_symmetry_4
C3 N2 C2 C2 -176.5(4) 2_565
C3 N2 C2 C1 6.5(5) .
C2 N2 C3 C4 179.9(3) .
N2 C3 C4 C9 2.6(5) .
N2 C3 C4 C5 -176.8(3) .
C9 C4 C5 C6 -2.0(4) .
C3 C4 C5 C6 177.4(3) .
C4 C5 C6 C7 -0.9(5) .
C10 N3 C7 C6 0.2(5) .
C12 N3 C7 C6 -177.1(3) .
C10 N3 C7 C8 -177.8(3) .
C12 N3 C7 C8 4.8(5) .
C5 C6 C7 N3 -174.2(3) .
C5 C6 C7 C8 3.9(4) .
N3 C7 C8 C9 174.0(3) .
C6 C7 C8 C9 -4.2(4) .
C7 C8 C9 C4 1.5(5) .
C5 C4 C9 C8 1.7(5) .
C3 C4 C9 C8 -177.7(3) .
C7 N3 C10 C11 -82.0(4) .
C12 N3 C10 C11 95.5(3) .
C7 N3 C12 C13 78.9(4) .
C10 N3 C12 C13 -98.5(3) .
C16 N5 C15 C28 169.5(3) .
C16 N5 C15 C14 -9.3(4) .
C15 N5 C16 C17 179.3(2) .
N5 C16 C17 C18 172.6(3) .
N5 C16 C17 C22 -8.1(4) .
C22 C17 C18 C19 0.3(4) .
C16 C17 C18 C19 179.6(3) .
C17 C18 C19 C20 -1.2(4) .
C25 N6 C20 C19 168.3(3) .
C23 N6 C20 C19 -12.2(4) .
C25 N6 C20 C21 -12.5(4) .
C23 N6 C20 C21 167.0(3) .
C18 C19 C20 N6 -179.5(3) .
C18 C19 C20 C21 1.3(4) .
N6 C20 C21 C22 -179.8(3) .
C19 C20 C21 C22 -0.6(4) .
C20 C21 C22 C17 -0.3(4) .
C18 C17 C22 C21 0.5(4) .
C16 C17 C22 C21 -178.9(3) .
C20 N6 C23 C24 88.8(3) .
C25 N6 C23 C24 -91.8(3) .
C20 N6 C25 C26 89.9(3) .
C23 N6 C25 C26 -89.5(3) .
N5 C15 C28 N8 -178.3(2) .
C14 C15 C28 N8 0.6(4) .
N5 C15 C28 C27 -1.0(4) .
C14 C15 C28 C27 177.9(3) .
C29 N8 C28 C15 174.0(3) .
C29 N8 C28 C27 -3.3(4) .
C28 N8 C29 C30 -178.5(3) .
N8 C29 C30 C35 0.2(5) .
N8 C29 C30 C31 -177.6(3) .
C35 C30 C31 C32 0.4(5) .
C29 C30 C31 C32 178.4(3) .
C30 C31 C32 C33 1.6(6) .
C36 N9 C33 C32 12.9(6) .
C38 N9 C33 C32 -154.6(4) .
C36 N9 C33 C34 -166.0(3) .
C38 N9 C33 C34 26.5(5) .
C31 C32 C33 N9 179.3(4) .
C31 C32 C33 C34 -1.8(5) .
N9 C33 C34 C35 178.9(3) .
C32 C33 C34 C35 -0.1(5) .
C33 C34 C35 C30 2.1(5) .
C31 C30 C35 C34 -2.3(5) .
C29 C30 C35 C34 179.8(3) .
C33 N9 C36 C37 -94.5(4) .
C38 N9 C36 C37 73.3(4) .
C33 N9 C38 C39 -96.8(4) .
C36 N9 C38 C39 95.3(4) .
